data_7246524
loop_
_publ_author_name
'Zhao, Hongtu'
'Zhang, Xiunan'
'Chen, Kui'
'Wu, Wenbo'
'Li, Shuyu'
'Wang, Ting'
'Huang, Xin'
'Wang, Na'
'Zhou, Lina'
'Hao, Hongxun'

_publ_section_title
;
 Mechanistic study on the structure--property relationship of flexible
 organic crystals
;
_journal_issue 17
_journal_name_full CrystEngComm
_journal_page_first 2600
_journal_page_last 2606
_journal_paper_doi 10.1039/D3CE00108C
_journal_volume 25
_journal_year 2023
_chemical_formula_moiety 'C17 H14 F6 N2 O'
_chemical_formula_sum 'C17 H14 F6 N2 O'
_chemical_formula_weight 376.30
_space_group_crystal_system triclinic
_space_group_IT_number 2
_space_group_name_Hall '-P 1'
_space_group_name_H-M_alt 'P -1'
_atom_sites_solution_hydrogens geom
_atom_sites_solution_primary dual
_audit_creation_date 2022-10-24
_audit_creation_method
;
Olex2 1.5
(compiled 2022.04.07 svn.rca3783a0 for OlexSys, GUI svn.r6498)
;
_audit_update_record
;
2023-01-10 deposited with the CCDC.	2023-03-27 downloaded from the CCDC.
;
_cell_angle_alpha 78.810(9)
_cell_angle_beta 83.660(11)
_cell_angle_gamma 88.872(11)
_cell_formula_units_Z 2
_cell_length_a 4.9857(8)
_cell_length_b 10.6861(12)
_cell_length_c 16.2064(17)
_cell_measurement_reflns_used 2147
_cell_measurement_temperature 294.15
_cell_measurement_theta_max 32.6490
_cell_measurement_theta_min 3.8470
_cell_volume 841.84(19)
_computing_cell_refinement 'CrysAlisPro 1.171.38.46 (Rigaku OD, 2015)'
_computing_data_collection 'CrysAlisPro 1.171.38.46 (Rigaku OD, 2015)'
_computing_data_reduction 'CrysAlisPro 1.171.38.46 (Rigaku OD, 2015)'
_computing_molecular_graphics 'Olex2 1.5 (Dolomanov et al., 2009)'
_computing_publication_material 'Olex2 1.5 (Dolomanov et al., 2009)'
_computing_structure_refinement 'SHELXL 2018/3 (Sheldrick, 2015)'
_computing_structure_solution 'SHELXT 2018/2 (Sheldrick, 2018)'
_diffrn_ambient_temperature 294.15
_diffrn_detector 'CCD plate'
_diffrn_measured_fraction_theta_full 0.989
_diffrn_measured_fraction_theta_max 0.989
_diffrn_measurement_details
;
List of Runs (angles in degrees, time in seconds):

  # Type    Start    End  Width  t~exp~   \w     \q     \k     \f   Frames
#--------------------------------------------------------------------------
  1  \w   -115.00  65.00   1.00   25.00    --  -25.00  45.00   0.00  180
  2  \w   -115.00  65.00   1.00   25.00    --  -25.00  45.00  90.00  180
  3  \w   -115.00  65.00   1.00   25.00    --  -25.00  45.00 180.00  180
;
_diffrn_measurement_device 'abstract diffractometer'
_diffrn_measurement_device_type 'Rigaku mm007 Saturn70'
_diffrn_measurement_method '\w scans'
_diffrn_orient_matrix_type 'CrysAlisPro convention (1999,Acta A55,543-557)'
_diffrn_orient_matrix_UB_11 -0.0383164000
_diffrn_orient_matrix_UB_12 0.0021071000
_diffrn_orient_matrix_UB_13 0.0431785000
_diffrn_orient_matrix_UB_21 -0.0075495000
_diffrn_orient_matrix_UB_22 0.0674845000
_diffrn_orient_matrix_UB_23 -0.0104582000
_diffrn_orient_matrix_UB_31 -0.1377136000
_diffrn_orient_matrix_UB_32 -0.0044178000
_diffrn_orient_matrix_UB_33 -0.0063699000
_diffrn_radiation_monochromator confocal
_diffrn_radiation_probe x-ray
_diffrn_radiation_type 'Mo K\a'
_diffrn_radiation_wavelength 0.71073
_diffrn_reflns_av_R_equivalents 0.0802
_diffrn_reflns_av_unetI/netI 0.0952
_diffrn_reflns_Laue_measured_fraction_full 0.989
_diffrn_reflns_Laue_measured_fraction_max 0.989
_diffrn_reflns_limit_h_max 6
_diffrn_reflns_limit_h_min -5
_diffrn_reflns_limit_k_max 12
_diffrn_reflns_limit_k_min -12
_diffrn_reflns_limit_l_max 19
_diffrn_reflns_limit_l_min -19
_diffrn_reflns_number 8169
_diffrn_reflns_point_group_measured_fraction_full 0.989
_diffrn_reflns_point_group_measured_fraction_max 0.989
_diffrn_reflns_theta_full 25.242
_diffrn_reflns_theta_max 25.349
_diffrn_reflns_theta_min 2.530
_diffrn_source 'rotating anode'
_diffrn_source_type 'Enhance (Mo) X-ray Source'
_exptl_absorpt_coefficient_mu 0.139
_exptl_absorpt_correction_T_max 1.00000
_exptl_absorpt_correction_T_min 0.48676
_exptl_absorpt_correction_type multi-scan
_exptl_absorpt_process_details 'CrysAlisPro 1.171.38.46 (Rigaku Oxford Diffraction, 2015)'
_exptl_crystal_density_diffrn 1.485
_exptl_crystal_description plate
_exptl_crystal_F_000 384
_exptl_crystal_size_max 0.26
_exptl_crystal_size_mid 0.22
_exptl_crystal_size_min 0.16
_refine_diff_density_max 0.196
_refine_diff_density_min -0.270
_refine_diff_density_rms 0.037
_refine_ls_extinction_coef 0.15(4)
_refine_ls_extinction_expression Fc^*^=kFc[1+0.001xFc^2^\l^3^/sin(2\q)]^-1/4^
_refine_ls_extinction_method 'SHELXL-2018/3 (Sheldrick 2018)'
_refine_ls_goodness_of_fit_ref 1.025
_refine_ls_hydrogen_treatment constr
_refine_ls_matrix_type full
_refine_ls_number_parameters 294
_refine_ls_number_reflns 3029
_refine_ls_number_restraints 192
_refine_ls_restrained_S_all 1.260
_refine_ls_R_factor_all 0.1663
_refine_ls_R_factor_gt 0.0764
_refine_ls_shift/su_max 0.000
_refine_ls_shift/su_mean 0.000
_refine_ls_structure_factor_coef Fsqd
_refine_ls_weighting_details 'w=1/[\s^2^(Fo^2^)+(0.1039P)^2^+0.1512P] where P=(Fo^2^+2Fc^2^)/3'
_refine_ls_weighting_scheme calc
_refine_ls_wR_factor_gt 0.1901
_refine_ls_wR_factor_ref 0.2494
_reflns_Friedel_coverage 0.000
_reflns_number_gt 1351
_reflns_number_total 3029
_reflns_threshold_expression 'I > 2\s(I)'
_cod_data_source_file d3ce00108c6.cif
_cod_data_source_block r20221019c
_cod_depositor_comments 'Adding full bibliography for 7246522--7246525.cif.'
_cod_database_code 7246524
_shelx_shelxl_version_number 2018/3
_chemical_oxdiff_formula 'C11 H10 N O'
_shelx_space_group_comment
;
The symmetry employed for this shelxl refinement is uniquely defined
by the following loop, which should always be used as a source of
symmetry information in preference to the above space-group names.
They are only intended as comments.
;
_shelx_estimated_absorpt_t_max 0.978
_shelx_estimated_absorpt_t_min 0.965
_olex2_refinement_description
;
1. Fixed Uiso
 At 1.2 times of:
  All C(H) groups
 At 1.5 times of:
  All C(H,H,H) groups, All O(H) groups
2. Restrained distances
 F4-C17 \\sim F4A-C17 \\sim F5-C17 \\sim F5A-C17 \\sim F6-C17 \\sim F6A-C17
 with sigma of 0.01
 F4-F5 \\sim F4-F6 \\sim F5-F6 \\sim F4A-F5A \\sim F4A-F6A \\sim F5A-F6A
 with sigma of 0.01
 F1-C16 \\sim F1A-C16 \\sim F2-C16 \\sim F2A-C16 \\sim F3-C16 \\sim F3A-C16
 with sigma of 0.01
 F1-F2 \\sim F1-F3 \\sim F2-F3 \\sim F1-F2 \\sim F1-F3 \\sim F2-F3
 with sigma of 0.01
3. Uiso/Uaniso restraints and constraints
F4 \\sim F5 \\sim F6 \\sim F1A \\sim F2A \\sim F3A \\sim F4A \\sim F5A \\sim
F6A: within 2A with sigma of 0.01 and sigma for terminal atoms of 0.02 within 2A
F1 \\sim F2 \\sim F3 \\sim F4 \\sim F5 \\sim F6 \\sim F1A \\sim F2A \\sim F3A:
within 2A with sigma of 0.01 and sigma for terminal atoms of 0.02 within 2A
Uanis(F4) \\sim Ueq, Uanis(F5) \\sim Ueq, Uanis(F6) \\sim Ueq, Uanis(F1A) \\sim
Ueq, Uanis(F2A) \\sim Ueq, Uanis(F3A) \\sim Ueq, Uanis(F4A) \\sim Ueq,
Uanis(F5A) \\sim Ueq, Uanis(F6A) \\sim Ueq: with sigma of 0.01 and sigma for
terminal atoms of 0.02
Uanis(F1) \\sim Ueq, Uanis(F2) \\sim Ueq, Uanis(F3) \\sim Ueq, Uanis(F4) \\sim
Ueq, Uanis(F5) \\sim Ueq, Uanis(F6) \\sim Ueq, Uanis(F1A) \\sim Ueq, Uanis(F2A)
\\sim Ueq, Uanis(F3A) \\sim Ueq: with sigma of 0.01 and sigma for terminal
atoms of 0.02
4. Others
 Sof(F1A)=Sof(F2A)=Sof(F3A)=Sof(F4A)=Sof(F5A)=Sof(F6A)=1-FVAR(1)
 Sof(F1)=Sof(F2)=Sof(F3)=Sof(F4)=Sof(F5)=Sof(F6)=FVAR(1)
5.a Aromatic/amide H refined with riding coordinates:
 C4(H4), C7(H7), C8(H8), C9(H9), C11(H11), C13(H13), C15(H15)
5.b Idealised Me refined as rotating group:
 C1(H1A,H1B,H1C), C2(H2A,H2B,H2C)
5.c Idealised tetrahedral OH refined as rotating group:
 O1(H1)
;
_olex2_submission_special_instructions 'No special instructions were received'
_oxdiff_exptl_absorpt_empirical_details
;
Empirical correction (ABSPACK) includes:
- Absorption correction using spherical harmonics
- Frame scaling
;
_oxdiff_exptl_absorpt_empirical_full_max 1.833
_oxdiff_exptl_absorpt_empirical_full_min 0.741

loop_
_space_group_symop_operation_xyz
'x, y, z'
'-x, -y, -z'

loop_
_atom_site_label
_atom_site_type_symbol
_atom_site_fract_x
_atom_site_fract_y
_atom_site_fract_z
_atom_site_U_iso_or_equiv
_atom_site_adp_type
_atom_site_occupancy
_atom_site_site_symmetry_order
_atom_site_calc_flag
_atom_site_refinement_flags_posn
_atom_site_refinement_flags_adp
_atom_site_refinement_flags_occupancy
_atom_site_disorder_assembly
_atom_site_disorder_group
O1 O 0.4221(6) 0.5528(3) 0.88844(16) 0.0831(9) Uani 1 1 d . . . . .
H1 H 0.319567 0.584349 0.853853 0.125 Uiso 1 1 calc R U . . .
N1 N 1.0694(6) 0.2247(3) 0.9354(2) 0.0766(10) Uani 1 1 d . . . . .
N2 N 0.2069(6) 0.5943(3) 0.74847(17) 0.0635(9) Uani 1 1 d . . . . .
C1 C 1.0980(9) 0.2524(4) 1.0179(3) 0.0915(14) Uani 1 1 d . . . . .
H1A H 0.927119 0.241296 1.052133 0.137 Uiso 1 1 calc R U . . .
H1B H 1.158050 0.338893 1.011749 0.137 Uiso 1 1 calc R U . . .
H1C H 1.227923 0.195470 1.044666 0.137 Uiso 1 1 calc R U . . .
C2 C 1.2279(8) 0.1212(4) 0.9098(3) 0.0908(14) Uani 1 1 d . . . . .
H2A H 1.333089 0.083174 0.954256 0.136 Uiso 1 1 calc R U . . .
H2B H 1.345968 0.153501 0.859538 0.136 Uiso 1 1 calc R U . . .
H2C H 1.109655 0.058170 0.898470 0.136 Uiso 1 1 calc R U . . .
C3 C 0.9020(7) 0.2951(3) 0.8834(2) 0.0593(9) Uani 1 1 d . . . . .
C4 C 0.7446(7) 0.3924(3) 0.9097(2) 0.0614(10) Uani 1 1 d . . . . .
H4 H 0.758499 0.410966 0.962782 0.074 Uiso 1 1 calc R U . . .
C5 C 0.5704(7) 0.4610(3) 0.8588(2) 0.0588(9) Uani 1 1 d . . . . .
C6 C 0.5420(7) 0.4354(3) 0.7782(2) 0.0572(9) Uani 1 1 d . . . . .
C7 C 0.7053(7) 0.3397(3) 0.7520(2) 0.0651(10) Uani 1 1 d . . . . .
H7 H 0.694341 0.322004 0.698525 0.078 Uiso 1 1 calc R U . . .
C8 C 0.8800(7) 0.2713(3) 0.8021(2) 0.0665(11) Uani 1 1 d . . . . .
H8 H 0.985643 0.208337 0.782383 0.080 Uiso 1 1 calc R U . . .
C9 C 0.3564(7) 0.5046(3) 0.7256(2) 0.0625(10) Uani 1 1 d . . . . .
H9 H 0.342717 0.484327 0.672966 0.075 Uiso 1 1 calc R U . . .
C10 C 0.0275(7) 0.6656(3) 0.6974(2) 0.0623(10) Uani 1 1 d . . . . .
C11 C -0.1276(8) 0.7546(3) 0.7326(3) 0.0718(11) Uani 1 1 d . . . . .
H11 H -0.110845 0.760966 0.788190 0.086 Uiso 1 1 calc R U . . .
C12 C -0.3042(8) 0.8333(4) 0.6890(3) 0.0769(12) Uani 1 1 d . . . . .
C13 C -0.3359(9) 0.8255(4) 0.6077(3) 0.0882(13) Uani 1 1 d . . . . .
H13 H -0.454879 0.879408 0.577503 0.106 Uiso 1 1 calc R U . . .
C14 C -0.1864(9) 0.7352(5) 0.5708(3) 0.0876(13) Uani 1 1 d . . . . .
C15 C -0.0060(8) 0.6558(4) 0.6149(2) 0.0778(12) Uani 1 1 d . . . . .
H15 H 0.092532 0.596121 0.589337 0.093 Uiso 1 1 calc R U . . .
C16 C -0.4547(10) 0.9293(5) 0.7315(4) 0.1086(17) Uani 1 1 d D . . . .
C17 C -0.2207(11) 0.7218(5) 0.4833(4) 0.130(2) Uani 1 1 d D . . . .
F1 F -0.6159(14) 0.8735(7) 0.8012(4) 0.108(2) Uani 0.513(6) 1 d D U P A 1
F2 F -0.2987(15) 1.0044(9) 0.7608(8) 0.143(3) Uani 0.513(6) 1 d D U P A 1
F3 F -0.616(2) 0.9998(12) 0.6839(8) 0.177(5) Uani 0.513(6) 1 d D U P A 1
F4 F -0.388(2) 0.8070(8) 0.4485(7) 0.169(4) Uani 0.513(6) 1 d D U P A 1
F5 F -0.357(2) 0.6089(7) 0.4869(4) 0.156(3) Uani 0.513(6) 1 d D U P A 1
F6 F -0.0071(15) 0.7163(13) 0.4347(6) 0.183(4) Uani 0.513(6) 1 d D U P A 1
F1A F -0.463(3) 0.9121(13) 0.8129(5) 0.183(4) Uani 0.487(6) 1 d D U P A 2
F2A F -0.334(2) 1.0420(7) 0.6996(7) 0.144(3) Uani 0.487(6) 1 d D U P A 2
F3A F -0.6928(15) 0.9583(10) 0.7044(8) 0.120(3) Uani 0.487(6) 1 d D U P A 2
F4A F -0.4609(13) 0.7275(12) 0.4612(7) 0.163(4) Uani 0.487(6) 1 d D U P A 2
F5A F -0.086(2) 0.6278(7) 0.4548(5) 0.140(3) Uani 0.487(6) 1 d D U P A 2
F6A F -0.092(2) 0.8262(8) 0.4301(5) 0.174(4) Uani 0.487(6) 1 d D U P A 2

loop_
_atom_site_aniso_label
_atom_site_aniso_U_11
_atom_site_aniso_U_22
_atom_site_aniso_U_33
_atom_site_aniso_U_23
_atom_site_aniso_U_13
_atom_site_aniso_U_12
O1 0.103(2) 0.090(2) 0.0664(17) -0.0379(15) -0.0184(14) 0.0354(16)
N1 0.073(2) 0.081(2) 0.078(2) -0.0243(18) -0.0071(18) 0.0180(18)
N2 0.070(2) 0.0670(19) 0.0557(18) -0.0178(15) -0.0044(15) 0.0033(16)
C1 0.104(3) 0.101(3) 0.071(3) -0.017(2) -0.019(2) 0.016(3)
C2 0.081(3) 0.086(3) 0.103(3) -0.022(3) 0.005(2) 0.019(2)
C3 0.059(2) 0.059(2) 0.061(2) -0.0191(17) 0.0011(18) -0.0037(18)
C4 0.068(2) 0.065(2) 0.054(2) -0.0210(18) -0.0040(18) 0.0027(19)
C5 0.067(2) 0.061(2) 0.051(2) -0.0232(17) 0.0036(17) 0.0026(18)
C6 0.063(2) 0.057(2) 0.053(2) -0.0176(17) 0.0018(17) -0.0065(18)
C7 0.075(3) 0.068(2) 0.057(2) -0.0300(19) 0.0033(19) -0.004(2)
C8 0.066(2) 0.066(2) 0.071(3) -0.0291(19) 0.0053(19) 0.0037(19)
C9 0.071(2) 0.069(2) 0.049(2) -0.0176(18) 0.0026(18) -0.011(2)
C10 0.068(2) 0.062(2) 0.058(2) -0.0123(18) -0.0050(18) -0.0083(19)
C11 0.081(3) 0.064(2) 0.072(3) -0.018(2) -0.009(2) -0.003(2)
C12 0.072(3) 0.069(3) 0.090(3) -0.014(2) -0.010(2) 0.001(2)
C13 0.076(3) 0.083(3) 0.096(4) 0.008(3) -0.010(3) -0.003(2)
C14 0.087(3) 0.112(4) 0.059(3) -0.005(2) -0.008(2) 0.001(3)
C15 0.080(3) 0.093(3) 0.059(2) -0.014(2) -0.005(2) 0.006(2)
C16 0.109(5) 0.076(4) 0.145(5) -0.026(4) -0.028(4) 0.021(3)
C17 0.135(6) 0.170(7) 0.081(4) -0.014(4) -0.025(4) 0.031(5)
F1 0.104(5) 0.102(4) 0.126(5) -0.054(4) 0.016(4) -0.007(3)
F2 0.110(5) 0.119(6) 0.229(9) -0.111(6) -0.003(6) -0.016(4)
F3 0.167(9) 0.138(8) 0.209(8) 0.004(6) -0.018(7) 0.056(7)
F4 0.195(8) 0.203(8) 0.113(5) -0.009(6) -0.078(6) 0.033(7)
F5 0.193(8) 0.197(7) 0.100(5) -0.063(5) -0.043(5) -0.001(6)
F6 0.164(7) 0.297(11) 0.083(5) -0.047(8) 0.032(4) -0.007(8)
F1A 0.233(10) 0.167(9) 0.150(7) -0.056(6) -0.008(7) 0.101(7)
F2A 0.149(7) 0.094(5) 0.203(8) -0.062(5) -0.026(6) -0.004(4)
F3A 0.078(4) 0.094(6) 0.192(8) -0.046(5) -0.006(5) 0.011(4)
F4A 0.139(6) 0.243(11) 0.119(6) -0.045(8) -0.047(5) -0.013(7)
F5A 0.177(8) 0.182(7) 0.068(5) -0.035(5) -0.031(5) 0.008(6)
F6A 0.193(8) 0.221(8) 0.083(4) 0.018(6) 0.004(5) 0.012(7)

loop_
_atom_type_symbol
_atom_type_description
_atom_type_scat_dispersion_real
_atom_type_scat_dispersion_imag
_atom_type_scat_source
C C 0.0033 0.0016 'International Tables Vol C Tables 4.2.6.8 and 6.1.1.4'
H H 0.0000 0.0000 'International Tables Vol C Tables 4.2.6.8 and 6.1.1.4'
F F 0.0171 0.0103 'International Tables Vol C Tables 4.2.6.8 and 6.1.1.4'
N N 0.0061 0.0033 'International Tables Vol C Tables 4.2.6.8 and 6.1.1.4'
O O 0.0106 0.0060 'International Tables Vol C Tables 4.2.6.8 and 6.1.1.4'

loop_
_geom_angle_atom_site_label_1
_geom_angle_atom_site_label_2
_geom_angle_atom_site_label_3
_geom_angle
_geom_angle_site_symmetry_1
_geom_angle_site_symmetry_3
_geom_angle_publ_flag
C5 O1 H1 109.5 . . ?
C1 N1 C2 117.6(3) . . ?
C3 N1 C1 121.1(3) . . ?
C3 N1 C2 121.3(3) . . ?
C9 N2 C10 123.5(3) . . ?
N1 C1 H1A 109.5 . . ?
N1 C1 H1B 109.5 . . ?
N1 C1 H1C 109.5 . . ?
H1A C1 H1B 109.5 . . ?
H1A C1 H1C 109.5 . . ?
H1B C1 H1C 109.5 . . ?
N1 C2 H2A 109.5 . . ?
N1 C2 H2B 109.5 . . ?
N1 C2 H2C 109.5 . . ?
H2A C2 H2B 109.5 . . ?
H2A C2 H2C 109.5 . . ?
H2B C2 H2C 109.5 . . ?
N1 C3 C4 120.8(3) . . ?
N1 C3 C8 121.3(3) . . ?
C4 C3 C8 117.9(3) . . ?
C3 C4 H4 119.4 . . ?
C5 C4 C3 121.2(3) . . ?
C5 C4 H4 119.4 . . ?
O1 C5 C4 118.2(3) . . ?
O1 C5 C6 120.5(3) . . ?
C4 C5 C6 121.2(3) . . ?
C5 C6 C9 121.5(3) . . ?
C7 C6 C5 116.9(3) . . ?
C7 C6 C9 121.6(3) . . ?
C6 C7 H7 118.9 . . ?
C8 C7 C6 122.3(3) . . ?
C8 C7 H7 118.9 . . ?
C3 C8 H8 119.7 . . ?
C7 C8 C3 120.5(3) . . ?
C7 C8 H8 119.7 . . ?
N2 C9 C6 122.3(3) . . ?
N2 C9 H9 118.9 . . ?
C6 C9 H9 118.9 . . ?
C11 C10 N2 116.5(3) . . ?
C11 C10 C15 117.5(4) . . ?
C15 C10 N2 126.0(3) . . ?
C10 C11 H11 118.7 . . ?
C12 C11 C10 122.7(4) . . ?
C12 C11 H11 118.7 . . ?
C11 C12 C16 118.5(4) . . ?
C13 C12 C11 120.2(4) . . ?
C13 C12 C16 121.3(4) . . ?
C12 C13 H13 120.6 . . ?
C12 C13 C14 118.7(4) . . ?
C14 C13 H13 120.6 . . ?
C13 C14 C17 120.2(4) . . ?
C15 C14 C13 121.0(4) . . ?
C15 C14 C17 118.7(4) . . ?
C10 C15 H15 120.1 . . ?
C14 C15 C10 119.8(4) . . ?
C14 C15 H15 120.1 . . ?
F1 C16 C12 111.9(5) . . ?
F2 C16 C12 113.8(5) . . ?
F2 C16 F1 103.5(6) . . ?
F3 C16 C12 113.3(9) . . ?
F3 C16 F1 104.9(6) . . ?
F3 C16 F2 108.6(6) . . ?
F1A C16 C12 117.2(6) . . ?
F1A C16 F2A 107.3(9) . . ?
F1A C16 F3A 112.7(9) . . ?
F2A C16 C12 106.6(6) . . ?
F3A C16 C12 113.3(6) . . ?
F3A C16 F2A 97.5(7) . . ?
F4 C17 C14 111.7(7) . . ?
F4 C17 F5 102.0(6) . . ?
F5 C17 C14 108.4(5) . . ?
F6 C17 C14 116.3(6) . . ?
F6 C17 F4 111.4(6) . . ?
F6 C17 F5 105.7(6) . . ?
F4A C17 C14 118.1(7) . . ?
F4A C17 F5A 109.8(6) . . ?
F4A C17 F6A 103.4(6) . . ?
F5A C17 C14 116.6(5) . . ?
F5A C17 F6A 100.0(6) . . ?
F6A C17 C14 106.4(6) . . ?

loop_
_geom_bond_atom_site_label_1
_geom_bond_atom_site_label_2
_geom_bond_distance
_geom_bond_site_symmetry_2
_geom_bond_publ_flag
O1 H1 0.8200 . ?
O1 C5 1.347(4) . ?
N1 C1 1.447(5) . ?
N1 C2 1.447(4) . ?
N1 C3 1.363(4) . ?
N2 C9 1.288(4) . ?
N2 C10 1.399(4) . ?
C1 H1A 0.9600 . ?
C1 H1B 0.9600 . ?
C1 H1C 0.9600 . ?
C2 H2A 0.9600 . ?
C2 H2B 0.9600 . ?
C2 H2C 0.9600 . ?
C3 C4 1.395(4) . ?
C3 C8 1.405(5) . ?
C4 H4 0.9300 . ?
C4 C5 1.367(5) . ?
C5 C6 1.408(4) . ?
C6 C7 1.396(4) . ?
C6 C9 1.425(5) . ?
C7 H7 0.9300 . ?
C7 C8 1.361(5) . ?
C8 H8 0.9300 . ?
C9 H9 0.9300 . ?
C10 C11 1.382(5) . ?
C10 C15 1.390(5) . ?
C11 H11 0.9300 . ?
C11 C12 1.364(5) . ?
C12 C13 1.362(6) . ?
C12 C16 1.489(6) . ?
C13 H13 0.9300 . ?
C13 C14 1.394(6) . ?
C14 C15 1.384(5) . ?
C14 C17 1.481(7) . ?
C15 H15 0.9300 . ?
C16 F1 1.354(6) . ?
C16 F2 1.314(6) . ?
C16 F3 1.304(7) . ?
C16 F1A 1.291(7) . ?
C16 F2A 1.340(7) . ?
C16 F3A 1.321(6) . ?
C17 F4 1.310(6) . ?
C17 F5 1.384(6) . ?
C17 F6 1.260(6) . ?
C17 F4A 1.285(6) . ?
C17 F5A 1.325(6) . ?
C17 F6A 1.390(6) . ?

loop_
_geom_torsion_atom_site_label_1
_geom_torsion_atom_site_label_2
_geom_torsion_atom_site_label_3
_geom_torsion_atom_site_label_4
_geom_torsion
_geom_torsion_site_symmetry_1
_geom_torsion_site_symmetry_2
_geom_torsion_site_symmetry_3
_geom_torsion_site_symmetry_4
_geom_torsion_publ_flag
O1 C5 C6 C7 179.3(3) . . . . ?
O1 C5 C6 C9 -0.3(5) . . . . ?
N1 C3 C4 C5 -178.1(3) . . . . ?
N1 C3 C8 C7 177.8(3) . . . . ?
N2 C10 C11 C12 177.8(3) . . . . ?
N2 C10 C15 C14 -178.2(4) . . . . ?
C1 N1 C3 C4 -2.7(5) . . . . ?
C1 N1 C3 C8 177.9(4) . . . . ?
C2 N1 C3 C4 178.2(3) . . . . ?
C2 N1 C3 C8 -1.1(5) . . . . ?
C3 C4 C5 O1 179.3(3) . . . . ?
C3 C4 C5 C6 0.4(5) . . . . ?
C4 C3 C8 C7 -1.5(5) . . . . ?
C4 C5 C6 C7 -1.8(5) . . . . ?
C4 C5 C6 C9 178.6(3) . . . . ?
C5 C6 C7 C8 1.6(5) . . . . ?
C5 C6 C9 N2 0.5(5) . . . . ?
C6 C7 C8 C3 0.1(6) . . . . ?
C7 C6 C9 N2 -179.1(3) . . . . ?
C8 C3 C4 C5 1.3(5) . . . . ?
C9 N2 C10 C11 177.1(3) . . . . ?
C9 N2 C10 C15 -3.6(6) . . . . ?
C9 C6 C7 C8 -178.8(3) . . . . ?
C10 N2 C9 C6 178.5(3) . . . . ?
C10 C11 C12 C13 0.7(6) . . . . ?
C10 C11 C12 C16 -177.8(4) . . . . ?
C11 C10 C15 C14 1.1(6) . . . . ?
C11 C12 C13 C14 0.5(6) . . . . ?
C11 C12 C16 F1 -62.1(6) . . . . ?
C11 C12 C16 F2 54.8(8) . . . . ?
C11 C12 C16 F3 179.6(6) . . . . ?
C11 C12 C16 F1A -17.1(12) . . . . ?
C11 C12 C16 F2A 102.9(7) . . . . ?
C11 C12 C16 F3A -151.0(7) . . . . ?
C12 C13 C14 C15 -0.9(7) . . . . ?
C12 C13 C14 C17 178.4(4) . . . . ?
C13 C12 C16 F1 119.4(6) . . . . ?
C13 C12 C16 F2 -123.7(7) . . . . ?
C13 C12 C16 F3 1.1(8) . . . . ?
C13 C12 C16 F1A 164.4(11) . . . . ?
C13 C12 C16 F2A -75.5(7) . . . . ?
C13 C12 C16 F3A 30.5(8) . . . . ?
C13 C14 C15 C10 0.1(6) . . . . ?
C13 C14 C17 F4 3.6(8) . . . . ?
C13 C14 C17 F5 -108.1(6) . . . . ?
C13 C14 C17 F6 133.0(8) . . . . ?
C13 C14 C17 F4A -41.2(9) . . . . ?
C13 C14 C17 F5A -175.3(7) . . . . ?
C13 C14 C17 F6A 74.3(7) . . . . ?
C15 C10 C11 C12 -1.5(6) . . . . ?
C15 C14 C17 F4 -177.0(7) . . . . ?
C15 C14 C17 F5 71.3(7) . . . . ?
C15 C14 C17 F6 -47.6(9) . . . . ?
C15 C14 C17 F4A 138.2(8) . . . . ?
C15 C14 C17 F5A 4.1(8) . . . . ?
C15 C14 C17 F6A -106.3(6) . . . . ?
C16 C12 C13 C14 179.0(4) . . . . ?
C17 C14 C15 C10 -179.3(4) . . . . ?
